data_1570612
loop_
_publ_author_name
'Ren, Zhen'
'Sun, Jun-Jun'
'Xu, Long'
'Luo, Peng'
'Ma, Zi-Wei'
'Li, Si'
'Si, Yu-Bing'
'Dong, Xi-Yan'
'Pan, Fangfang'

_publ_section_title
;
 X-ray-triggered through-space charge transfer and photochromism in silver
 nanoclusters.
;
_journal_issue 5
_journal_name_full Nanoscale
_journal_page_first 2662
_journal_page_last 2671
_journal_paper_doi 10.1039/d3nr05409h
_journal_volume 16
_journal_year 2024
_chemical_formula_moiety 'C70.293 H102.879 Ag14, Cl'
_chemical_formula_sum 'C72 H109 Ag14 Cl O'
_chemical_formula_weight 2536.22
_space_group_crystal_system trigonal
_space_group_IT_number 148
_space_group_name_Hall '-R 3'
_space_group_name_H-M_alt 'R -3 :H'
_atom_sites_solution_hydrogens mixed
_audit_block_doi 10.5517/ccdc.csd.cc2gp1qy
_audit_creation_date 2023-07-25
_audit_creation_method
;
Olex2 1.5
(compiled 2023.03.06 svn.rbb2c1857 for OlexSys, GUI svn.r6748)
;
_audit_update_record
;
2023-07-25 deposited with the CCDC.	2023-12-28 downloaded from the CCDC.
;
_cell_angle_alpha 90
_cell_angle_beta 90
_cell_angle_gamma 120
_cell_formula_units_Z 3
_cell_length_a 16.3356(8)
_cell_length_b 16.3356(8)
_cell_length_c 29.4449(14)
_cell_measurement_reflns_used 4231
_cell_measurement_temperature 200.00(10)
_cell_measurement_theta_max 26.2960
_cell_measurement_theta_min 2.0770
_cell_volume 6804.7(6)
_computing_cell_refinement 'CrysAlisPro 1.171.39.28b (Rigaku OD, 2015)'
_computing_data_collection 'CrysAlisPro 1.171.39.28b (Rigaku OD, 2015)'
_computing_data_reduction 'CrysAlisPro 1.171.39.28b (Rigaku OD, 2015)'
_computing_molecular_graphics 'Olex2 1.5 (Dolomanov et al., 2009)'
_computing_publication_material 'Olex2 1.5 (Dolomanov et al., 2009)'
_computing_structure_refinement 'SHELXL 2018/3 (Sheldrick, 2015)'
_computing_structure_solution 'SHELXT 2014/5 (Sheldrick, 2014)'
_diffrn_ambient_temperature 200.15
_diffrn_measured_fraction_theta_full 0.998
_diffrn_measured_fraction_theta_max 0.902
_diffrn_measurement_details
;
List of Runs (angles in degrees, time in seconds):

  # Type    Start    End  Width  t~exp~   \w     \q     \k     \f   Frames
#--------------------------------------------------------------------------
  1  \w    -54.00  42.00   0.50   16.00    --  -13.50  38.00   0.00  192
  2  \w    -26.00  46.00   0.50   16.00    --   13.60  77.00 120.00  144
;
_diffrn_measurement_device 'four-circle diffractometer'
_diffrn_measurement_device_type 'XtaLAB AFC12 (RINC): Kappa single'
_diffrn_measurement_method '\w scans'
_diffrn_radiation_type MoK\a
_diffrn_radiation_wavelength 0.71073
_diffrn_reflns_av_R_equivalents 0.0232
_diffrn_reflns_av_unetI/netI 0.0366
_diffrn_reflns_Laue_measured_fraction_full 0.998
_diffrn_reflns_Laue_measured_fraction_max 0.902
_diffrn_reflns_limit_h_max 16
_diffrn_reflns_limit_h_min -18
_diffrn_reflns_limit_k_max 21
_diffrn_reflns_limit_k_min -21
_diffrn_reflns_limit_l_max 39
_diffrn_reflns_limit_l_min -25
_diffrn_reflns_number 8136
_diffrn_reflns_point_group_measured_fraction_full 0.998
_diffrn_reflns_point_group_measured_fraction_max 0.902
_diffrn_reflns_theta_full 25.242
_diffrn_reflns_theta_max 28.298
_diffrn_reflns_theta_min 2.075
_exptl_absorpt_coefficient_mu 3.009
_exptl_absorpt_correction_T_max 1.00000
_exptl_absorpt_correction_T_min 0.51248
_exptl_absorpt_correction_type multi-scan
_exptl_absorpt_process_details
;
CrysAlisPro 1.171.39.27b (Rigaku Oxford Diffraction, 2015)
Empirical absorption correction using spherical harmonics,
 implemented in SCALE3 ABSPACK scaling algorithm.
;
_exptl_crystal_colour 'clear colourless'
_exptl_crystal_colour_lustre clear
_exptl_crystal_colour_primary colourless
_exptl_crystal_density_diffrn 1.857
_exptl_crystal_description rhombohedral
_exptl_crystal_F_000 3672
_exptl_crystal_size_max 0.12
_exptl_crystal_size_mid 0.11
_exptl_crystal_size_min 0.1
_refine_diff_density_max 0.835
_refine_diff_density_min -0.628
_refine_diff_density_rms 0.108
_refine_ls_extinction_method none
_refine_ls_goodness_of_fit_ref 1.043
_refine_ls_hydrogen_treatment constr
_refine_ls_matrix_type full
_refine_ls_number_parameters 178
_refine_ls_number_reflns 3403
_refine_ls_number_restraints 129
_refine_ls_restrained_S_all 1.112
_refine_ls_R_factor_all 0.0701
_refine_ls_R_factor_gt 0.0439
_refine_ls_shift/su_max 0.002
_refine_ls_shift/su_mean 0.000
_refine_ls_structure_factor_coef Fsqd
_refine_ls_weighting_details 'w=1/[\s^2^(Fo^2^)+(0.0776P)^2^] where P=(Fo^2^+2Fc^2^)/3'
_refine_ls_weighting_scheme calc
_refine_ls_wR_factor_gt 0.1284
_refine_ls_wR_factor_ref 0.1395
_reflns_Friedel_coverage 0.000
_reflns_number_gt 2246
_reflns_number_total 3403
_reflns_threshold_expression 'I > 2\s(I)'
_cod_data_source_file d3nr05409h2.cif
_cod_data_source_block cl@ag14-mo-ray_sq
_cod_depositor_comments 'Adding full bibliography for 1570610--1570618.cif.'
_cod_original_cell_volume 6804.7(7)
_cod_original_sg_symbol_H-M 'R -3'
_cod_database_code 1570612
_shelx_shelxl_version_number 2018/3
_shelx_space_group_comment
;
The symmetry employed for this shelxl refinement is uniquely defined
by the following loop, which should always be used as a source of
symmetry information in preference to the above space-group names.
They are only intended as comments.
;
_shelx_estimated_absorpt_t_max 0.753
_shelx_estimated_absorpt_t_min 0.714
_olex2_refinement_description
;
1. Fixed Uiso
 At 1.5 times of:
  All C(H,H,H) groups
2. Restrained distances
 C11-C9 = C12-C9 = C10-C9
 1.53 with sigma of 0.01
 C6-C3 = C3-C5A = C4-C3 = C6A-C3 = C5-C3 = C4A-C3
 1.53 with sigma of 0.02
 C10-C11 \\sim C10-C12 \\sim C11-C12
 with sigma of 0.02
3. Uiso/Uaniso restraints and constraints
C9: within 2A with sigma of 0.04 and sigma for terminal atoms of 0.08 within 2A
C10 \\sim C9 \\sim C11 \\sim C12: within 2A with sigma of 0.04 and sigma for
terminal atoms of 0.08 within 2A
Uanis(C4A) \\sim Ueq, Uanis(C5A) \\sim Ueq, Uanis(C5) \\sim Ueq, Uanis(C11)
\\sim Ueq, Uanis(C9) \\sim Ueq, Uanis(C10) \\sim Ueq, Uanis(C12) \\sim Ueq,
Uanis(C2) \\sim Ueq, Uanis(C1) \\sim Ueq, Uanis(C6A) \\sim Ueq, Uanis(C3) \\sim
Ueq, Uanis(C6) \\sim Ueq, Uanis(C4) \\sim Ueq: with sigma of 0.01 and sigma for
terminal atoms of 0.02
4. Rigid body (RIGU) restrains
 C4A, C3
 with sigma for 1-2 distances of 0.005 and sigma for 1-3 distances of 0.005
 C10, C11, C9, C12
 with sigma for 1-2 distances of 0.003 and sigma for 1-3 distances of 0.003
 C10, C11, C12
 with sigma for 1-2 distances of 0.004 and sigma for 1-3 distances of 0.004
5. Others
 Sof(Ag3A)=1-FVAR(1)
 Sof(Ag3)=FVAR(1)
 Sof(C5A)=Sof(H5AA)=Sof(H5AB)=Sof(H5AC)=Sof(C6A)=Sof(H6AA)=Sof(H6AB)=Sof(H6AC)=
 Sof(C4A)=Sof(H4AA)=Sof(H4AB)=Sof(H4AC)=1-FVAR(2)
 Sof(C6)=Sof(H6A)=Sof(H6B)=Sof(H6C)=Sof(C4)=Sof(H4A)=Sof(H4B)=Sof(H4C)=Sof(C5)=
 Sof(H5A)=Sof(H5B)=Sof(H5C)=FVAR(2)
 Sof(C10)=Sof(H10A)=Sof(H10B)=Sof(H10C)=Sof(C11)=Sof(H11A)=Sof(H11B)=Sof(H11C)=
 Sof(C12)=Sof(H12A)=Sof(H12B)=Sof(H12C)=FVAR(3)
6.a Riding coordinates:
 C4(H4A,H4B,H4C), C4A(H4AA,H4AB,H4AC)
6.b Idealised Me refined as rotating group:
 C6(H6A,H6B,H6C), C5(H5A,H5B,H5C), C5A(H5AA,H5AB,H5AC), C6A(H6AA,H6AB,H6AC),
 C10(H10A,H10B,H10C), C11(H11A,H11B,H11C), C12(H12A,H12B,H12C)
;
_platon_squeeze_special_details
;
A solvent mask was calculated and 100 electrons were 
found in a volume of 701\%A^3^ in 2 voids per unit cell. 
This is consistent with the presence of 
1 OH, 10 MeOH per Unit Cell 
which account for 207 electrons 
per unit cell.
;
_platon_squeeze_void_probe_radius 1.20
_olex2_submission_special_instructions 'No special instructions were received'
_oxdiff_exptl_absorpt_empirical_details
;
Empirical correction (ABSPACK) includes:
- Absorption correction using spherical harmonics
- Frame scaling
;

loop_
_space_group_symop_operation_xyz
'x, y, z'
'-y, x-y, z'
'-x+y, -x, z'
'x+2/3, y+1/3, z+1/3'
'-y+2/3, x-y+1/3, z+1/3'
'-x+y+2/3, -x+1/3, z+1/3'
'x+1/3, y+2/3, z+2/3'
'-y+1/3, x-y+2/3, z+2/3'
'-x+y+1/3, -x+2/3, z+2/3'
'-x, -y, -z'
'y, -x+y, -z'
'x-y, x, -z'
'-x+2/3, -y+1/3, -z+1/3'
'y+2/3, -x+y+1/3, -z+1/3'
'x-y+2/3, x+1/3, -z+1/3'
'-x+1/3, -y+2/3, -z+2/3'
'y+1/3, -x+y+2/3, -z+2/3'
'x-y+1/3, x+2/3, -z+2/3'

loop_
_atom_site_label
_atom_site_type_symbol
_atom_site_fract_x
_atom_site_fract_y
_atom_site_fract_z
_atom_site_U_iso_or_equiv
_atom_site_adp_type
_atom_site_occupancy
_atom_site_site_symmetry_order
_atom_site_calc_flag
_atom_site_refinement_flags_posn
_atom_site_refinement_flags_adp
_atom_site_refinement_flags_occupancy
_atom_site_disorder_assembly
_atom_site_disorder_group
Ag1 Ag 0.63598(3) 0.47967(3) 0.39685(2) 0.0667(2) Uani 1 1 d . . . . .
Ag2 Ag 0.666667 0.333333 0.43851(2) 0.0661(2) Uani 1 3 d S T P A .
Ag3A Ag 0.8461(10) 0.5527(15) 0.3716(4) 0.0753(18) Uani 0.27(2) 1 d . . P A 2
Ag3 Ag 0.8252(3) 0.5213(4) 0.37004(9) 0.0595(6) Uani 0.73(2) 1 d . . P A 1
C3 C 0.3997(8) 0.4957(8) 0.3154(4) 0.140(3) Uani 1 1 d D U . . .
C6 C 0.3913(13) 0.4773(16) 0.2653(4) 0.129(7) Uani 0.566(16) 1 d D U P B 1
H6A H 0.336922 0.480604 0.253506 0.194 Uiso 0.566(16) 1 calc R U P B 1
H6B H 0.382353 0.414259 0.259519 0.194 Uiso 0.566(16) 1 calc R U P B 1
H6C H 0.449016 0.524927 0.250180 0.194 Uiso 0.566(16) 1 calc R U P B 1
C4 C 0.3041(15) 0.4094(18) 0.3308(12) 0.227(13) Uani 0.566(16) 1 d D U P B 1
H4A H 0.300395 0.403622 0.364011 0.340 Uiso 0.566(16) 1 d R U P B 1
H4B H 0.299225 0.352082 0.317561 0.340 Uiso 0.566(16) 1 d R U P B 1
H4C H 0.252095 0.417502 0.319611 0.340 Uiso 0.566(16) 1 d R U P B 1
C5 C 0.3858(13) 0.5665(11) 0.3381(7) 0.112(6) Uani 0.566(16) 1 d D U P B 1
H5A H 0.327964 0.535360 0.356342 0.167 Uiso 0.566(16) 1 calc R U P B 1
H5B H 0.380254 0.607297 0.315387 0.167 Uiso 0.566(16) 1 calc R U P B 1
H5C H 0.439964 0.604821 0.357921 0.167 Uiso 0.566(16) 1 calc R U P B 1
C5A C 0.3282(16) 0.4070(15) 0.2906(9) 0.125(8) Uani 0.434(16) 1 d D U P B 2
H5AA H 0.266939 0.379965 0.306013 0.188 Uiso 0.434(16) 1 calc R U P B 2
H5AB H 0.349894 0.360859 0.290660 0.188 Uiso 0.434(16) 1 calc R U P B 2
H5AC H 0.321773 0.422972 0.259268 0.188 Uiso 0.434(16) 1 calc R U P B 2
C6A C 0.348(2) 0.511(2) 0.3548(8) 0.159(12) Uani 0.434(16) 1 d D U P B 2
H6AA H 0.302021 0.527357 0.342876 0.238 Uiso 0.434(16) 1 calc R U P B 2
H6AB H 0.393606 0.562190 0.374192 0.238 Uiso 0.434(16) 1 calc R U P B 2
H6AC H 0.314724 0.452581 0.372724 0.238 Uiso 0.434(16) 1 calc R U P B 2
C7 C 0.7462(4) 0.5011(4) 0.43965(18) 0.0670(14) Uani 1 1 d . . . . .
C8 C 0.8019(6) 0.5280(5) 0.4690(2) 0.095(2) Uani 1 1 d . . . . .
C9 C 0.8642(7) 0.5530(7) 0.5098(3) 0.152(3) Uani 1 1 d D U . . .
C10 C 0.8290(11) 0.6009(12) 0.5436(4) 0.274(8) Uani 0.905(13) 1 d D U P C 1
H10A H 0.838543 0.660211 0.530526 0.411 Uiso 0.905(13) 1 calc R U P C 1
H10B H 0.864521 0.614139 0.572053 0.411 Uiso 0.905(13) 1 calc R U P C 1
H10C H 0.761581 0.558724 0.549625 0.411 Uiso 0.905(13) 1 calc R U P C 1
C11 C 0.8592(9) 0.4664(9) 0.5318(4) 0.230(7) Uani 0.905(13) 1 d D U P C 1
H11A H 0.793074 0.419580 0.538169 0.346 Uiso 0.905(13) 1 calc R U P C 1
H11B H 0.895239 0.484698 0.560167 0.346 Uiso 0.905(13) 1 calc R U P C 1
H11C H 0.885967 0.438906 0.511047 0.346 Uiso 0.905(13) 1 calc R U P C 1
C12 C 0.9617(8) 0.6204(9) 0.4923(4) 0.204(6) Uani 0.905(13) 1 d D U P C 1
H12A H 0.981131 0.587287 0.470934 0.306 Uiso 0.905(13) 1 calc R U P C 1
H12B H 1.006250 0.644411 0.517807 0.306 Uiso 0.905(13) 1 calc R U P C 1
H12C H 0.961343 0.673259 0.476839 0.306 Uiso 0.905(13) 1 calc R U P C 1
Cl1 Cl 0.666667 0.333333 0.333333 0.0402(6) Uani 1 6 d S T P . .
C4A C 0.4684(18) 0.5937(18) 0.2907(10) 0.195(12) Uani 0.434(16) 1 d D U P B 2
H4AA H 0.432687 0.608830 0.268802 0.292 Uiso 0.434(16) 1 d R U P B 2
H4AB H 0.517427 0.587170 0.274622 0.292 Uiso 0.434(16) 1 d R U P B 2
H4AC H 0.498077 0.644570 0.313102 0.292 Uiso 0.434(16) 1 d R U P B 2
C2 C 0.4681(5) 0.4759(5) 0.3383(2) 0.0812(18) Uani 1 1 d . U . . .
C1 C 0.5241(4) 0.4627(4) 0.35749(18) 0.0590(13) Uani 1 1 d . U . . .

loop_
_atom_site_aniso_label
_atom_site_aniso_U_11
_atom_site_aniso_U_22
_atom_site_aniso_U_33
_atom_site_aniso_U_23
_atom_site_aniso_U_13
_atom_site_aniso_U_12
Ag1 0.0719(3) 0.0738(3) 0.0682(3) -0.0163(2) -0.0157(2) 0.0469(2)
Ag2 0.0718(3) 0.0718(3) 0.0546(4) 0.000 0.000 0.03590(16)
Ag3A 0.064(3) 0.068(5) 0.096(2) 0.015(3) 0.002(2) 0.034(3)
Ag3 0.0583(10) 0.0493(11) 0.0704(7) -0.0025(7) -0.0039(6) 0.0265(9)
C3 0.148(7) 0.160(7) 0.164(7) -0.049(5) -0.052(5) 0.117(6)
C6 0.142(13) 0.178(15) 0.102(10) -0.022(9) -0.056(9) 0.106(12)
C4 0.221(19) 0.23(2) 0.27(2) -0.006(16) -0.008(16) 0.151(16)
C5 0.113(11) 0.086(9) 0.175(13) -0.014(9) -0.021(9) 0.079(9)
C5A 0.116(14) 0.135(14) 0.147(15) -0.047(12) -0.075(12) 0.080(11)
C6A 0.157(17) 0.178(19) 0.22(2) -0.040(14) -0.038(14) 0.139(16)
C7 0.084(4) 0.069(4) 0.055(3) -0.021(3) -0.016(3) 0.044(3)
C8 0.116(6) 0.120(6) 0.067(4) -0.043(4) -0.027(4) 0.072(5)
C9 0.136(6) 0.163(7) 0.137(6) -0.054(5) -0.061(5) 0.059(5)
C10 0.263(14) 0.358(16) 0.175(10) -0.168(11) -0.087(9) 0.136(11)
C11 0.199(12) 0.261(12) 0.185(10) 0.051(9) -0.094(9) 0.080(9)
C12 0.150(8) 0.224(12) 0.156(9) 0.003(8) -0.078(6) 0.032(8)
Cl1 0.0398(8) 0.0398(8) 0.0408(13) 0.000 0.000 0.0199(4)
C4A 0.228(19) 0.211(17) 0.214(19) 0.016(14) -0.069(13) 0.162(13)
C2 0.083(4) 0.081(4) 0.102(4) -0.038(3) -0.023(3) 0.058(3)
C1 0.058(3) 0.061(3) 0.072(3) -0.005(2) -0.002(3) 0.040(3)

loop_
_atom_type_symbol
_atom_type_description
_atom_type_scat_dispersion_real
_atom_type_scat_dispersion_imag
_atom_type_scat_source
C C 0.0033 0.0016 'International Tables Vol C Tables 4.2.6.8 and 6.1.1.4'
H H 0.0000 0.0000 'International Tables Vol C Tables 4.2.6.8 and 6.1.1.4'
Ag Ag -0.8971 1.1015 'International Tables Vol C Tables 4.2.6.8 and 6.1.1.4'
Cl Cl 0.1484 0.1585 'International Tables Vol C Tables 4.2.6.8 and 6.1.1.4'
O O 0.0106 0.0060 'International Tables Vol C Tables 4.2.6.8 and 6.1.1.4'

loop_
_geom_angle_atom_site_label_1
_geom_angle_atom_site_label_2
_geom_angle_atom_site_label_3
_geom_angle
_geom_angle_site_symmetry_1
_geom_angle_site_symmetry_3
_geom_angle_publ_flag
Ag2 Ag1 Ag3A 126.5(4) . 18_545 ?
Ag2 Ag1 Ag3A 78.22(16) . 2_655 ?
Ag2 Ag1 Ag3A 78.9(3) . . ?
Ag2 Ag1 Ag3 118.18(10) . 18_545 ?
Ag3A Ag1 Ag3A 80.2(3) 18_545 2_655 ?
Ag3A Ag1 Ag3A 132.3(7) . 2_655 ?
Ag3A Ag1 Ag3A 80.8(3) 18_545 . ?
Ag3 Ag1 Ag2 74.36(8) 2_655 . ?
Ag3 Ag1 Ag2 73.26(9) . . ?
Ag3 Ag1 Ag3A 78.5(3) 18_545 2_655 ?
Ag3 Ag1 Ag3A 80.4(3) . 18_545 ?
Ag3 Ag1 Ag3A 124.8(4) . 2_655 ?
Ag3 Ag1 Ag3A 8.4(3) 18_545 18_545 ?
Ag3 Ag1 Ag3A 6.4(3) 2_655 2_655 ?
Ag3 Ag1 Ag3A 78.90(17) 2_655 18_545 ?
Ag3 Ag1 Ag3 118.46(16) 2_655 . ?
Ag3 Ag1 Ag3 75.17(7) . 18_545 ?
Ag3 Ag1 Ag3 76.30(7) 2_655 18_545 ?
C7 Ag1 Ag2 53.09(16) . . ?
C7 Ag1 Ag3A 51.9(2) . . ?
C7 Ag1 Ag3A 132.7(3) . 18_545 ?
C7 Ag1 Ag3A 130.7(2) . 2_655 ?
C7 Ag1 Ag3 53.01(17) . . ?
C7 Ag1 Ag3 128.14(18) . 18_545 ?
C7 Ag1 Ag3 127.38(18) . 2_655 ?
C1 Ag1 Ag2 128.62(15) . . ?
C1 Ag1 Ag3A 130.7(2) . . ?
C1 Ag1 Ag3A 49.9(3) . 18_545 ?
C1 Ag1 Ag3A 50.5(2) . 2_655 ?
C1 Ag1 Ag3 54.82(16) . 18_545 ?
C1 Ag1 Ag3 129.98(16) . . ?
C1 Ag1 Ag3 54.27(17) . 2_655 ?
C1 Ag1 C7 176.3(2) . . ?
Ag1 Ag2 Ag1 103.870(18) 2_655 . ?
Ag1 Ag2 Ag1 103.869(18) 3_665 . ?
Ag1 Ag2 Ag1 103.870(18) 3_665 2_655 ?
C7 Ag2 Ag1 44.43(14) 3_665 3_665 ?
C7 Ag2 Ag1 147.83(14) . 2_655 ?
C7 Ag2 Ag1 147.83(14) 3_665 . ?
C7 Ag2 Ag1 83.42(14) . 3_665 ?
C7 Ag2 Ag1 44.43(14) 2_655 2_655 ?
C7 Ag2 Ag1 147.83(14) 2_655 3_665 ?
C7 Ag2 Ag1 44.43(14) . . ?
C7 Ag2 Ag1 83.42(15) 3_665 2_655 ?
C7 Ag2 Ag1 83.42(14) 2_655 . ?
C7 Ag2 C7 119.979(8) 3_665 . ?
C7 Ag2 C7 119.980(8) 3_665 2_655 ?
C7 Ag2 C7 119.980(7) . 2_655 ?
Ag1 Ag3A Ag1 95.6(5) . 3_665 ?
Ag1 Ag3A Ag1 95.5(5) 17 3_665 ?
Ag1 Ag3A Ag1 96.4(4) 17 . ?
C7 Ag3A Ag1 135.2(7) . 17 ?
C7 Ag3A Ag1 77.9(4) . 3_665 ?
C7 Ag3A Ag1 41.9(2) . . ?
C7 Ag3A C2 106.6(4) . 17 ?
C2 Ag3A Ag1 67.8(2) 17 17 ?
C2 Ag3A Ag1 160.6(8) 17 3_665 ?
C2 Ag3A Ag1 77.4(2) 17 . ?
C1 Ag3A Ag1 134.0(8) 3_665 . ?
C1 Ag3A Ag1 40.9(3) 3_665 3_665 ?
C1 Ag3A Ag1 78.9(3) 17 . ?
C1 Ag3A Ag1 78.6(4) 3_665 17 ?
C1 Ag3A Ag1 42.3(2) 17 17 ?
C1 Ag3A Ag1 135.0(8) 17 3_665 ?
C1 Ag3A C7 116.2(5) 3_665 . ?
C1 Ag3A C7 118.2(4) 17 . ?
C1 Ag3A C2 26.2(2) 17 17 ?
C1 Ag3A C2 137.0(4) 3_665 17 ?
C1 Ag3A C1 118.4(5) 17 3_665 ?
Ag1 Ag3 Ag1 107.00(17) 3_665 . ?
Ag1 Ag3 Ag1 104.86(9) 3_665 17 ?
Ag1 Ag3 Ag1 102.97(9) . 17 ?
C7 Ag3 Ag1 147.6(2) . 17 ?
C7 Ag3 Ag1 85.97(19) . 3_665 ?
C7 Ag3 Ag1 44.83(16) . . ?
C7 Ag3 C1 118.1(2) . 17 ?
C1 Ag3 Ag1 45.58(14) 3_665 3_665 ?
C1 Ag3 Ag1 81.30(15) 17 . ?
C1 Ag3 Ag1 43.62(13) 17 17 ?
C1 Ag3 Ag1 151.7(3) 3_665 . ?
C1 Ag3 Ag1 82.15(15) 3_665 17 ?
C1 Ag3 Ag1 148.08(16) 17 3_665 ?
C1 Ag3 C7 123.8(2) 3_665 . ?
C1 Ag3 C1 117.95(16) 3_665 17 ?
C6 C3 C4 98.9(17) . . ?
C5 C3 C6 125.4(13) . . ?
C5 C3 C4 95.9(15) . . ?
C5 C3 C2 113.8(9) . . ?
C5A C3 C6A 107.2(18) . . ?
C5A C3 C4A 123.8(17) . . ?
C6A C3 C4A 110.7(18) . . ?
C2 C3 C6 114.1(9) . . ?
C2 C3 C4 101.3(14) . . ?
C2 C3 C5A 108.4(10) . . ?
C2 C3 C6A 103.4(12) . . ?
C2 C3 C4A 101.4(11) . . ?
C3 C6 H6A 109.5 . . ?
C3 C6 H6B 109.5 . . ?
C3 C6 H6C 109.5 . . ?
H6A C6 H6B 109.5 . . ?
H6A C6 H6C 109.5 . . ?
H6B C6 H6C 109.5 . . ?
C3 C4 H4A 111.2 . . ?
C3 C4 H4B 108.3 . . ?
C3 C4 H4C 108.9 . . ?
H4A C4 H4B 109.5 . . ?
H4A C4 H4C 109.5 . . ?
H4B C4 H4C 109.5 . . ?
C3 C5 H5A 109.5 . . ?
C3 C5 H5B 109.5 . . ?
C3 C5 H5C 109.5 . . ?
H5A C5 H5B 109.5 . . ?
H5A C5 H5C 109.5 . . ?
H5B C5 H5C 109.5 . . ?
C3 C5A H5AA 109.5 . . ?
C3 C5A H5AB 109.5 . . ?
C3 C5A H5AC 109.5 . . ?
H5AA C5A H5AB 109.5 . . ?
H5AA C5A H5AC 109.5 . . ?
H5AB C5A H5AC 109.5 . . ?
C3 C6A H6AA 109.5 . . ?
C3 C6A H6AB 109.5 . . ?
C3 C6A H6AC 109.5 . . ?
H6AA C6A H6AB 109.5 . . ?
H6AA C6A H6AC 109.5 . . ?
H6AB C6A H6AC 109.5 . . ?
Ag1 C7 Ag2 82.5(2) . . ?
Ag1 C7 Ag3A 86.2(3) . . ?
Ag1 C7 Ag3 82.2(2) . . ?
Ag2 C7 Ag3A 105.7(5) . . ?
Ag3 C7 Ag2 95.4(2) . . ?
C8 C7 Ag1 163.0(5) . . ?
C8 C7 Ag2 108.6(5) . . ?
C8 C7 Ag3A 102.4(7) . . ?
C8 C7 Ag3 108.8(5) . . ?
C7 C8 C9 173.1(9) . . ?
C8 C9 C10 106.3(8) . . ?
C8 C9 C11 112.0(8) . . ?
C8 C9 C12 104.6(8) . . ?
C11 C9 C10 109.8(9) . . ?
C12 C9 C10 112.1(8) . . ?
C12 C9 C11 111.8(9) . . ?
C9 C10 H10A 109.5 . . ?
C9 C10 H10B 109.5 . . ?
C9 C10 H10C 109.5 . . ?
H10A C10 H10B 109.5 . . ?
H10A C10 H10C 109.5 . . ?
H10B C10 H10C 109.5 . . ?
C9 C11 H11A 109.5 . . ?
C9 C11 H11B 109.5 . . ?
C9 C11 H11C 109.5 . . ?
H11A C11 H11B 109.5 . . ?
H11A C11 H11C 109.5 . . ?
H11B C11 H11C 109.5 . . ?
C9 C12 H12A 109.5 . . ?
C9 C12 H12B 109.5 . . ?
C9 C12 H12C 109.5 . . ?
H12A C12 H12B 109.5 . . ?
H12A C12 H12C 109.5 . . ?
H12B C12 H12C 109.5 . . ?
C3 C4A H4AA 110.1 . . ?
C3 C4A H4AB 108.3 . . ?
C3 C4A H4AC 110.1 . . ?
H4AA C4A H4AB 109.4 . . ?
H4AA C4A H4AC 109.5 . . ?
H4AB C4A H4AC 109.5 . . ?
C3 C2 Ag3A 119.4(7) . 18_545 ?
C1 C2 Ag3A 61.2(6) . 18_545 ?
C1 C2 C3 177.7(7) . . ?
Ag1 C1 Ag3A 87.8(5) . 18_545 ?
Ag1 C1 Ag3A 88.6(4) . 2_655 ?
Ag1 C1 Ag3 80.2(2) . 2_655 ?
Ag1 C1 Ag3 81.55(18) . 18_545 ?
Ag3A C1 Ag3A 113.8(8) 18_545 2_655 ?
Ag3A C1 Ag3 106.6(5) 18_545 2_655 ?
Ag3 C1 Ag3A 10.7(4) 2_655 2_655 ?
Ag3 C1 Ag3 97.0(3) 2_655 18_545 ?
C2 C1 Ag1 163.3(5) . . ?
C2 C1 Ag3A 106.4(6) . 2_655 ?
C2 C1 Ag3A 92.6(7) . 18_545 ?
C2 C1 Ag3 101.0(5) . 18_545 ?
C2 C1 Ag3 115.5(5) . 2_655 ?

loop_
_geom_bond_atom_site_label_1
_geom_bond_atom_site_label_2
_geom_bond_distance
_geom_bond_site_symmetry_2
_geom_bond_publ_flag
Ag1 Ag2 2.9443(5) . ?
Ag1 Ag3A 3.151(16) 2_655 ?
Ag1 Ag3A 3.109(10) . ?
Ag1 Ag3A 3.063(14) 18_545 ?
Ag1 Ag3 2.922(4) . ?
Ag1 Ag3 2.846(4) 2_655 ?
Ag1 Ag3 2.957(3) 18_545 ?
Ag1 C7 2.079(6) . ?
Ag1 C1 2.063(5) . ?
Ag2 C7 2.374(6) . ?
Ag2 C7 2.375(6) 2_655 ?
Ag2 C7 2.375(6) 3_665 ?
Ag3A C7 2.452(9) . ?
Ag3A C2 2.672(13) 17 ?
Ag3A C1 2.344(10) 17 ?
Ag3A C1 2.433(12) 3_665 ?
Ag3 C7 2.356(7) . ?
Ag3 C1 2.443(6) 17 ?
Ag3 C1 2.344(6) 3_665 ?
C3 C6 1.498(13) . ?
C3 C4 1.559(17) . ?
C3 C5 1.448(13) . ?
C3 C5A 1.517(15) . ?
C3 C6A 1.527(17) . ?
C3 C4A 1.599(17) . ?
C3 C2 1.473(11) . ?
C6 H6A 0.9800 . ?
C6 H6B 0.9800 . ?
C6 H6C 0.9800 . ?
C4 H4A 0.9804 . ?
C4 H4B 0.9801 . ?
C4 H4C 0.9801 . ?
C5 H5A 0.9800 . ?
C5 H5B 0.9800 . ?
C5 H5C 0.9800 . ?
C5A H5AA 0.9800 . ?
C5A H5AB 0.9800 . ?
C5A H5AC 0.9800 . ?
C6A H6AA 0.9800 . ?
C6A H6AB 0.9800 . ?
C6A H6AC 0.9800 . ?
C7 C8 1.170(8) . ?
C8 C9 1.494(11) . ?
C9 C10 1.543(9) . ?
C9 C11 1.520(9) . ?
C9 C12 1.504(9) . ?
C10 H10A 0.9800 . ?
C10 H10B 0.9800 . ?
C10 H10C 0.9800 . ?
C11 H11A 0.9800 . ?
C11 H11B 0.9800 . ?
C11 H11C 0.9800 . ?
C12 H12A 0.9800 . ?
C12 H12B 0.9800 . ?
C12 H12C 0.9800 . ?
C4A H4AA 0.9802 . ?
C4A H4AB 0.9799 . ?
C4A H4AC 0.9794 . ?
C2 C1 1.183(7) . ?

loop_
_geom_torsion_atom_site_label_1
_geom_torsion_atom_site_label_2
_geom_torsion_atom_site_label_3
_geom_torsion_atom_site_label_4
_geom_torsion
_geom_torsion_site_symmetry_1
_geom_torsion_site_symmetry_2
_geom_torsion_site_symmetry_3
_geom_torsion_site_symmetry_4
_geom_torsion_publ_flag
Ag3A C2 C1 Ag1 91.0(19) 18_545 . . . ?
Ag3A C2 C1 Ag3A -115.7(7) 18_545 . . 2_655 ?
C5A C3 C2 Ag3A 91.9(16) . . . 18_545 ?
C6A C3 C2 Ag3A -154.5(15) . . . 18_545 ?
C4A C3 C2 Ag3A -39.8(14) . . . 18_545 ?

loop_
_platon_squeeze_void_nr
_platon_squeeze_void_average_x
_platon_squeeze_void_average_y
_platon_squeeze_void_average_z
_platon_squeeze_void_volume
_platon_squeeze_void_count_electrons
_platon_squeeze_void_content
1 0.000 0.000 0.500 233 34 '1 C3H13O4'
2 0.333 0.667 0.167 234 33 '0.5 C7H30O9'
3 0.667 0.333 0.833 234 33 '0.5 C7H30O9'
